data_2221712
loop_
_publ_author_name
'Jiang, Xuan-Feng'
'Lian, Heng-Chi'
'Min, Zhong'
'Wang, Xiu-Jian'
'Lin, Jia-Huang'

_publ_section_title
'[\m-<i>N</i>,<i>N</i>,<i>N</i>',<i>N</i>'-Tetrakis(diphenylphosphinomethyl)benzene-1,4-diamine-\k^4^<i>P</i>,<i>P</i>':<i>P</i>'',<i>P</i>''']bis[bis(nitrato-\k<i>O</i>)palladium(II)]'
_journal_coeditor_code HK2653
_journal_issue 5
_journal_name_full 'Acta Crystallographica Section E'
_journal_page_first m597
_journal_page_last m598
_journal_paper_doi 10.1107/S160053680901486X
_journal_volume 65
_journal_year 2009
_chemical_formula_iupac '[Pd2 (N O3)4 (C58 H52 N2 P4)]'
_chemical_formula_moiety 'C58 H52 N6 O12 P4 Pd2'
_chemical_formula_sum 'C58 H52 N6 O12 P4 Pd2'
_chemical_formula_weight 1361.74
_chemical_name_systematic
;[\m-<i>N</i>,<i>N</i>,<i>N',<i>N</i>'-Tetrakis(diphenylphosphinomethyl)benzene-
1,4-diamine-\k^4^<i>P/i>,<i>P/i>':<i>P/i>'',<i>P/i>''']bis[bis(nitrato-
\kO)palladium(II)]
;
_space_group_IT_number 14
_symmetry_cell_setting monoclinic
_symmetry_space_group_name_Hall '-P 2yn'
_symmetry_space_group_name_H-M 'P 1 21/n 1'
_atom_sites_solution_hydrogens geom
_atom_sites_solution_primary direct
_atom_sites_solution_secondary difmap
_audit_creation_method SHELXL-97
_cell_angle_alpha 90.00
_cell_angle_beta 92.937(3)
_cell_angle_gamma 90.00
_cell_formula_units_Z 2
_cell_length_a 8.0715(2)
_cell_length_b 21.3419(7)
_cell_length_c 16.0283(5)
_cell_measurement_reflns_used 4249
_cell_measurement_temperature 294(2)
_cell_measurement_theta_max 28.6
_cell_measurement_theta_min 11.3
_cell_volume 2757.43(14)
_computing_cell_refinement 'CrysAlis RED (Oxford Diffraction, 2007)'
_computing_data_collection 'CrysAlis CCD (Oxford Diffraction, 2007)'
_computing_data_reduction 'CrysAlis RED (Oxford Diffraction, 2007)'
_computing_molecular_graphics 'PLATON (Spek, 2009)'
_computing_publication_material 'SHELXL97 (Sheldrick, 2008)'
_computing_structure_refinement 'SHELXL97 (Sheldrick, 2008)'
_computing_structure_solution 'SHELXS97 (Sheldrick, 2008)'
_diffrn_ambient_temperature 294(2)
_diffrn_detector_area_resol_mean 16.0855
_diffrn_measured_fraction_theta_full 0.981
_diffrn_measured_fraction_theta_max 0.832
_diffrn_measurement_device_type 'Gemini S Untra'
_diffrn_measurement_method \w
_diffrn_radiation_monochromator graphite
_diffrn_radiation_source 'Enhance (Mo) X-ray Source'
_diffrn_radiation_type MoK\a
_diffrn_radiation_wavelength 0.71073
_diffrn_reflns_av_R_equivalents 0.0352
_diffrn_reflns_av_sigmaI/netI 0.1503
_diffrn_reflns_limit_h_max 9
_diffrn_reflns_limit_h_min -11
_diffrn_reflns_limit_k_max 27
_diffrn_reflns_limit_k_min -28
_diffrn_reflns_limit_l_max 21
_diffrn_reflns_limit_l_min -22
_diffrn_reflns_number 13871
_diffrn_reflns_theta_full 25.00
_diffrn_reflns_theta_max 30.23
_diffrn_reflns_theta_min 2.77
_exptl_absorpt_coefficient_mu 0.839
_exptl_absorpt_correction_T_max 0.882
_exptl_absorpt_correction_T_min 0.773
_exptl_absorpt_correction_type multi-scan
_exptl_absorpt_process_details '(CrysAlis RED; Oxford Diffraction, 2007)'
_exptl_crystal_colour yellow
_exptl_crystal_density_diffrn 1.640
_exptl_crystal_density_method 'not measured'
_exptl_crystal_description block
_exptl_crystal_F_000 1380
_exptl_crystal_size_max 0.4
_exptl_crystal_size_mid 0.15
_exptl_crystal_size_min 0.15
_refine_diff_density_max 1.044
_refine_diff_density_min -0.370
_refine_ls_extinction_method none
_refine_ls_goodness_of_fit_ref 0.796
_refine_ls_hydrogen_treatment constr
_refine_ls_matrix_type full
_refine_ls_number_parameters 370
_refine_ls_number_reflns 6838
_refine_ls_number_restraints 0
_refine_ls_restrained_S_all 0.796
_refine_ls_R_factor_all 0.0805
_refine_ls_R_factor_gt 0.0359
_refine_ls_shift/su_max 0.004
_refine_ls_shift/su_mean 0.000
_refine_ls_structure_factor_coef Fsqd
_refine_ls_weighting_details 'calc w=1/[\s^2^(Fo^2^)+(0.0313P)^2^] where P=(Fo^2^+2Fc^2^)/3'
_refine_ls_weighting_scheme calc
_refine_ls_wR_factor_gt 0.0666
_refine_ls_wR_factor_ref 0.0723
_reflns_number_gt 3511
_reflns_number_total 6838
_reflns_threshold_expression I>2\s(I)
_cod_data_source_file hk2653.cif
_cod_data_source_block I
_cod_original_sg_symbol_H-M 'P 21/n'
_cod_database_code 2221712
_cod_database_fobs_code 2221712

loop_
_symmetry_equiv_pos_as_xyz
'x, y, z'
'-x+1/2, y+1/2, -z+1/2'
'-x, -y, -z'
'x-1/2, -y-1/2, z-1/2'

loop_
_atom_site_type_symbol
_atom_site_label
_atom_site_fract_x
_atom_site_fract_y
_atom_site_fract_z
_atom_site_U_iso_or_equiv
_atom_site_adp_type
_atom_site_calc_flag
_atom_site_refinement_flags
_atom_site_occupancy
_atom_site_disorder_assembly
_atom_site_disorder_group
Pd Pd1 1.39486(3) 1.789182(12) 0.214196(13) 0.02504(8) Uani d . 1 . .
P P1 1.22599(9) 1.78487(4) 0.10059(4) 0.02366(18) Uani d . 1 . .
P P2 1.30017(9) 1.88209(4) 0.24940(5) 0.02471(19) Uani d . 1 . .
O O1 1.4811(3) 1.60188(12) 0.22173(15) 0.0613(8) Uani d . 1 . .
O O2 1.3721(3) 1.67330(12) 0.29761(14) 0.0461(6) Uani d . 1 . .
O O3 1.4938(2) 1.69934(10) 0.18353(12) 0.0311(5) Uani d . 1 . .
O O4 1.8332(3) 1.83114(12) 0.33338(14) 0.0518(7) Uani d . 1 . .
O O5 1.7301(3) 1.81444(13) 0.20792(14) 0.0486(7) Uani d . 1 . .
O O6 1.5755(2) 1.80091(10) 0.31524(11) 0.0298(5) Uani d . 1 . .
N N1 1.0910(3) 1.90013(12) 0.11125(14) 0.0271(6) Uani d . 1 . .
N N2 1.4459(3) 1.65651(15) 0.23480(18) 0.0391(7) Uani d . 1 . .
N N3 1.7185(3) 1.81587(13) 0.28399(18) 0.0372(7) Uani d . 1 . .
C C1 0.9830(3) 1.93941(14) -0.02623(17) 0.0299(8) Uani d . 1 . .
H H1A 0.9729 1.8985 -0.0457 0.036 Uiso calc R 1 . .
C C2 1.0433(3) 1.94993(14) 0.05573(16) 0.0240(7) Uani d . 1 . .
C C3 1.0617(3) 2.01198(14) 0.07878(18) 0.0286(8) Uani d . 1 . .
H H3A 1.1061 2.0212 0.1320 0.034 Uiso calc R 1 . .
C C4 1.0437(3) 1.83578(14) 0.09201(17) 0.0264(7) Uani d . 1 . .
H H4A 0.9936 1.8335 0.0358 0.032 Uiso calc R 1 . .
H H4B 0.9624 1.8217 0.1304 0.032 Uiso calc R 1 . .
C C5 1.3384(3) 1.80561(14) 0.00986(17) 0.0264(7) Uani d . 1 . .
C C6 1.5000(4) 1.82739(15) 0.0189(2) 0.0352(8) Uani d . 1 . .
H H6A 1.5527 1.8304 0.0717 0.042 Uiso calc R 1 . .
C C7 1.5828(4) 1.84462(17) -0.0511(2) 0.0417(9) Uani d . 1 . .
H H7A 1.6916 1.8589 -0.0451 0.050 Uiso calc R 1 . .
C C8 1.5067(4) 1.84081(16) -0.1282(2) 0.0390(8) Uani d . 1 . .
H H8A 1.5637 1.8523 -0.1748 0.047 Uiso calc R 1 . .
C C9 1.3461(4) 1.82008(16) -0.1380(2) 0.0378(9) Uani d . 1 . .
H H9A 1.2945 1.8180 -0.1911 0.045 Uiso calc R 1 . .
C C10 1.2609(4) 1.80238(15) -0.06993(18) 0.0321(8) Uani d . 1 . .
H H10A 1.1520 1.7883 -0.0769 0.039 Uiso calc R 1 . .
C C11 1.1447(3) 1.70636(15) 0.08770(17) 0.0249(7) Uani d . 1 . .
C C12 1.2026(4) 1.66574(15) 0.02931(19) 0.0305(8) Uani d . 1 . .
H H12A 1.2794 1.6793 -0.0081 0.037 Uiso calc R 1 . .
C C13 1.1461(5) 1.60480(16) 0.0265(2) 0.0422(9) Uani d . 1 . .
H H13A 1.1848 1.5774 -0.0132 0.051 Uiso calc R 1 . .
C C14 1.0363(4) 1.58451(16) 0.0802(2) 0.0438(9) Uani d . 1 . .
H H14A 0.9999 1.5432 0.0776 0.053 Uiso calc R 1 . .
C C15 0.9767(5) 1.62465(18) 0.1396(2) 0.0497(10) Uani d . 1 . .
H H15A 0.8998 1.6104 0.1765 0.060 Uiso calc R 1 . .
C C16 1.0314(4) 1.68549(16) 0.1437(2) 0.0387(9) Uani d . 1 . .
H H16A 0.9928 1.7126 0.1839 0.046 Uiso calc R 1 . .
C C17 1.1050(3) 1.91098(15) 0.20009(16) 0.0267(7) Uani d . 1 . .
H H17A 1.0131 1.8906 0.2258 0.032 Uiso calc R 1 . .
H H17B 1.0963 1.9556 0.2105 0.032 Uiso calc R 1 . .
C C18 1.4595(4) 1.93885(15) 0.23045(18) 0.0279(7) Uani d . 1 . .
C C19 1.4731(4) 1.96391(15) 0.15109(19) 0.0353(8) Uani d . 1 . .
H H19A 1.3939 1.9545 0.1088 0.042 Uiso calc R 1 . .
C C20 1.6040(4) 2.00260(17) 0.1352(2) 0.0411(9) Uani d . 1 . .
H H20A 1.6123 2.0196 0.0822 0.049 Uiso calc R 1 . .
C C21 1.7229(4) 2.01633(16) 0.1973(2) 0.0404(9) Uani d . 1 . .
H H21A 1.8105 2.0429 0.1863 0.048 Uiso calc R 1 . .
C C22 1.7118(4) 1.99062(17) 0.2755(2) 0.0398(9) Uani d . 1 . .
H H22A 1.7926 1.9995 0.3172 0.048 Uiso calc R 1 . .
C C23 1.5816(4) 1.95192(15) 0.29200(19) 0.0348(8) Uani d . 1 . .
H H23A 1.5752 1.9344 0.3448 0.042 Uiso calc R 1 . .
C C24 1.2525(3) 1.88447(15) 0.35784(17) 0.0258(7) Uani d . 1 . .
C C25 1.2340(4) 1.83006(16) 0.40314(18) 0.0320(8) Uani d . 1 . .
H H25A 1.2617 1.7917 0.3802 0.038 Uiso calc R 1 . .
C C26 1.1751(4) 1.83253(18) 0.4817(2) 0.0410(9) Uani d . 1 . .
H H26A 1.1623 1.7957 0.5117 0.049 Uiso calc R 1 . .
C C27 1.1346(4) 1.8891(2) 0.5166(2) 0.0490(10) Uani d . 1 . .
H H27A 1.0932 1.8903 0.5696 0.059 Uiso calc R 1 . .
C C28 1.1551(4) 1.9432(2) 0.4734(2) 0.0479(10) Uani d . 1 . .
H H28A 1.1301 1.9814 0.4976 0.058 Uiso calc R 1 . .
C C29 1.2133(4) 1.94164(17) 0.39349(19) 0.0374(8) Uani d . 1 . .
H H29A 1.2260 1.9787 0.3639 0.045 Uiso calc R 1 . .

loop_
_atom_site_aniso_label
_atom_site_aniso_U_11
_atom_site_aniso_U_22
_atom_site_aniso_U_33
_atom_site_aniso_U_12
_atom_site_aniso_U_13
_atom_site_aniso_U_23
Pd1 0.02445(13) 0.02725(13) 0.02345(13) 0.00320(13) 0.00145(9) 0.00167(13)
P1 0.0258(4) 0.0238(4) 0.0215(4) 0.0005(4) 0.0019(3) 0.0011(4)
P2 0.0240(4) 0.0260(5) 0.0242(4) 0.0002(4) 0.0017(3) 0.0016(4)
O1 0.092(2) 0.0341(16) 0.0588(17) 0.0263(16) 0.0099(14) 0.0110(14)
O2 0.0473(15) 0.0508(17) 0.0411(15) 0.0053(13) 0.0123(12) 0.0066(13)
O3 0.0336(12) 0.0306(13) 0.0294(12) 0.0073(11) 0.0068(9) 0.0021(11)
O4 0.0329(14) 0.0729(19) 0.0481(15) -0.0094(14) -0.0126(11) 0.0088(14)
O5 0.0395(14) 0.078(2) 0.0293(13) -0.0059(14) 0.0083(10) 0.0091(13)
O6 0.0195(11) 0.0434(15) 0.0266(11) 0.0012(11) 0.0019(8) 0.0020(10)
N1 0.0311(15) 0.0222(14) 0.0275(14) 0.0011(13) -0.0017(11) -0.0015(12)
N2 0.0383(17) 0.044(2) 0.0356(18) 0.0165(16) 0.0058(13) 0.0134(17)
N3 0.0301(17) 0.0392(17) 0.0421(18) 0.0000(14) -0.0012(14) 0.0075(15)
C1 0.0334(18) 0.0218(17) 0.0339(18) 0.0022(15) -0.0028(14) -0.0037(15)
C2 0.0243(17) 0.0253(17) 0.0226(17) 0.0047(15) 0.0042(13) 0.0035(15)
C3 0.0331(18) 0.0288(19) 0.0235(16) 0.0015(16) -0.0044(13) -0.0022(15)
C4 0.0241(17) 0.0296(18) 0.0258(17) 0.0001(15) 0.0036(13) 0.0042(15)
C5 0.0266(17) 0.0259(18) 0.0268(17) 0.0001(14) 0.0038(13) 0.0016(14)
C6 0.035(2) 0.035(2) 0.0363(19) 0.0006(18) 0.0026(15) 0.0065(17)
C7 0.035(2) 0.050(2) 0.040(2) -0.0088(19) 0.0065(16) 0.0088(19)
C8 0.042(2) 0.044(2) 0.0331(19) -0.0032(19) 0.0169(15) 0.0040(17)
C9 0.048(2) 0.034(2) 0.0313(19) 0.0001(19) 0.0014(16) 0.0023(17)
C10 0.0289(17) 0.036(2) 0.0320(18) -0.0045(16) 0.0041(14) 0.0015(16)
C11 0.0276(17) 0.0246(17) 0.0222(15) 0.0014(16) -0.0017(13) 0.0026(16)
C12 0.0293(18) 0.0280(19) 0.0346(18) 0.0013(16) 0.0043(14) 0.0048(17)
C13 0.063(3) 0.024(2) 0.039(2) 0.0072(19) 0.0000(18) -0.0046(18)
C14 0.064(3) 0.0213(19) 0.045(2) -0.0073(19) -0.0067(19) 0.0044(18)
C15 0.066(3) 0.043(2) 0.042(2) -0.018(2) 0.0138(18) 0.008(2)
C16 0.049(2) 0.032(2) 0.035(2) -0.0066(18) 0.0085(16) 0.0010(17)
C17 0.0216(16) 0.0277(18) 0.0310(18) 0.0059(15) 0.0035(13) 0.0050(15)
C18 0.0253(17) 0.0257(18) 0.0328(18) 0.0046(15) 0.0016(13) -0.0034(15)
C19 0.0320(19) 0.033(2) 0.041(2) -0.0028(17) 0.0057(15) 0.0012(17)
C20 0.038(2) 0.041(2) 0.045(2) 0.0015(19) 0.0106(16) 0.0052(18)
C21 0.037(2) 0.029(2) 0.056(2) -0.0055(17) 0.0153(17) -0.0056(19)
C22 0.0274(19) 0.039(2) 0.054(2) -0.0034(17) 0.0044(15) -0.0153(19)
C23 0.040(2) 0.034(2) 0.0301(18) 0.0011(17) 0.0053(15) -0.0023(17)
C24 0.0182(16) 0.0330(19) 0.0260(16) -0.0040(15) 0.0005(12) 0.0046(16)
C25 0.0304(18) 0.039(2) 0.0266(18) -0.0057(17) 0.0020(14) -0.0024(17)
C26 0.042(2) 0.048(3) 0.032(2) -0.017(2) 0.0028(16) 0.0041(19)
C27 0.044(2) 0.072(3) 0.032(2) -0.018(2) 0.0144(16) -0.014(2)
C28 0.044(2) 0.055(3) 0.046(2) -0.002(2) 0.0145(17) -0.013(2)
C29 0.038(2) 0.039(2) 0.036(2) -0.0014(18) 0.0014(15) 0.0011(18)

loop_
_atom_type_symbol
_atom_type_description
_atom_type_scat_dispersion_real
_atom_type_scat_dispersion_imag
_atom_type_scat_source
C C 0.0033 0.0016 'International Tables Vol C Tables 4.2.6.8 and 6.1.1.4'
H H 0.0000 0.0000 'International Tables Vol C Tables 4.2.6.8 and 6.1.1.4'
N N 0.0061 0.0033 'International Tables Vol C Tables 4.2.6.8 and 6.1.1.4'
O O 0.0106 0.0060 'International Tables Vol C Tables 4.2.6.8 and 6.1.1.4'
P P 0.1023 0.0942 'International Tables Vol C Tables 4.2.6.8 and 6.1.1.4'
Pd Pd -0.9988 1.0072 'International Tables Vol C Tables 4.2.6.8 and 6.1.1.4'

loop_
_geom_angle_atom_site_label_1
_geom_angle_atom_site_label_2
_geom_angle_atom_site_label_3
_geom_angle_site_symmetry_1
_geom_angle_site_symmetry_3
_geom_angle
_geom_angle_publ_flag
P2 Pd1 P1 . . 92.34(3) yes
O3 Pd1 P1 . . 89.72(5) yes
O3 Pd1 P2 . . 177.92(5) yes
O3 Pd1 O6 . . 91.77(8) yes
O6 Pd1 P1 . . 173.04(6) yes
O6 Pd1 P2 . . 86.15(6) yes
C4 P1 Pd1 . . 119.67(10) ?
C5 P1 Pd1 . . 109.72(9) ?
C5 P1 C4 . . 103.24(13) ?
C11 P1 Pd1 . . 109.65(9) ?
C11 P1 C4 . . 104.84(13) ?
C11 P1 C5 . . 109.21(14) ?
C17 P2 Pd1 . . 119.53(10) ?
C18 P2 Pd1 . . 107.51(10) ?
C18 P2 C17 . . 107.81(14) ?
C24 P2 Pd1 . . 111.46(11) ?
C24 P2 C17 . . 100.67(13) ?
C24 P2 C18 . . 109.47(14) ?
N2 O3 Pd1 . . 110.94(18) ?
N3 O6 Pd1 . . 108.45(16) ?
C2 N1 C4 . . 120.8(2) ?
C2 N1 C17 . . 120.1(2) ?
C17 N1 C4 . . 111.6(2) ?
O1 N2 O2 . . 122.5(3) ?
O1 N2 O3 . . 118.9(3) ?
O2 N2 O3 . . 118.5(3) ?
O4 N3 O5 . . 123.5(3) ?
O4 N3 O6 . . 117.6(3) ?
O5 N3 O6 . . 118.9(2) ?
C2 C1 H1A . . 119.2 ?
C3 C1 C2 3_795 . 121.6(3) ?
C3 C1 H1A 3_795 . 119.2 ?
C1 C2 N1 . . 122.5(3) ?
C3 C2 C1 . . 115.7(3) ?
C3 C2 N1 . . 121.7(2) ?
C1 C3 C2 3_795 . 122.6(3) ?
C1 C3 H3A 3_795 . 118.7 ?
C2 C3 H3A . . 118.7 ?
P1 C4 H4A . . 109.6 ?
P1 C4 H4B . . 109.6 ?
N1 C4 P1 . . 110.08(19) ?
N1 C4 H4A . . 109.6 ?
N1 C4 H4B . . 109.6 ?
H4A C4 H4B . . 108.2 ?
C6 C5 P1 . . 120.5(2) ?
C6 C5 C10 . . 119.2(3) ?
C10 C5 P1 . . 120.3(2) ?
C5 C6 H6A . . 120.1 ?
C7 C6 C5 . . 119.7(3) ?
C7 C6 H6A . . 120.1 ?
C6 C7 H7A . . 119.7 ?
C8 C7 C6 . . 120.5(3) ?
C8 C7 H7A . . 119.7 ?
C7 C8 C9 . . 120.4(3) ?
C7 C8 H8A . . 119.8 ?
C9 C8 H8A . . 119.8 ?
C8 C9 C10 . . 120.5(3) ?
C8 C9 H9A . . 119.7 ?
C10 C9 H9A . . 119.7 ?
C5 C10 H10A . . 120.2 ?
C9 C10 C5 . . 119.7(3) ?
C9 C10 H10A . . 120.2 ?
C12 C11 P1 . . 121.9(2) ?
C12 C11 C16 . . 119.8(3) ?
C16 C11 P1 . . 118.1(2) ?
C11 C12 C13 . . 119.6(3) ?
C11 C12 H12A . . 120.2 ?
C13 C12 H12A . . 120.2 ?
C12 C13 H13A . . 119.5 ?
C14 C13 C12 . . 120.9(3) ?
C14 C13 H13A . . 119.5 ?
C13 C14 C15 . . 120.4(3) ?
C13 C14 H14A . . 119.8 ?
C15 C14 H14A . . 119.8 ?
C14 C15 H15A . . 120.1 ?
C16 C15 C14 . . 119.8(3) ?
C16 C15 H15A . . 120.1 ?
C11 C16 H16A . . 120.2 ?
C15 C16 C11 . . 119.6(3) ?
C15 C16 H16A . . 120.2 ?
P2 C17 H17A . . 108.9 ?
P2 C17 H17B . . 108.9 ?
N1 C17 P2 . . 113.2(2) ?
N1 C17 H17A . . 108.9 ?
N1 C17 H17B . . 108.9 ?
H17A C17 H17B . . 107.7 ?
C19 C18 P2 . . 120.2(2) ?
C23 C18 P2 . . 120.1(2) ?
C23 C18 C19 . . 119.1(3) ?
C18 C19 H19A . . 120.0 ?
C20 C19 C18 . . 119.9(3) ?
C20 C19 H19A . . 120.0 ?
C19 C20 C21 . . 120.5(3) ?
C19 C20 H20A . . 119.8 ?
C21 C20 H20A . . 119.8 ?
C20 C21 H21A . . 120.1 ?
C22 C21 C20 . . 119.8(3) ?
C22 C21 H21A . . 120.1 ?
C21 C22 H22A . . 119.9 ?
C23 C22 C21 . . 120.1(3) ?
C23 C22 H22A . . 119.9 ?
C18 C23 H23A . . 119.8 ?
C22 C23 C18 . . 120.5(3) ?
C22 C23 H23A . . 119.8 ?
C25 C24 C29 . . 119.3(3) ?
C25 C24 P2 . . 121.2(2) ?
C29 C24 P2 . . 119.1(2) ?
C24 C25 H25A . . 119.9 ?
C26 C25 C24 . . 120.2(3) ?
C26 C25 H25A . . 119.9 ?
C25 C26 C27 . . 120.5(4) ?
C25 C26 H26A . . 119.8 ?
C27 C26 H26A . . 119.8 ?
C26 C27 H27A . . 120.0 ?
C28 C27 C26 . . 120.0(3) ?
C28 C27 H27A . . 120.0 ?
C27 C28 C29 . . 120.4(4) ?
C27 C28 H28A . . 119.8 ?
C29 C28 H28A . . 119.8 ?
C24 C29 H29A . . 120.2 ?
C28 C29 C24 . . 119.7(3) ?
C28 C29 H29A . . 120.2 ?

loop_
_geom_bond_atom_site_label_1
_geom_bond_atom_site_label_2
_geom_bond_site_symmetry_2
_geom_bond_distance
_geom_bond_publ_flag
Pd1 P1 . 2.2198(7) yes
Pd1 P2 . 2.2087(9) yes
Pd1 O3 . 2.144(2) yes
Pd1 O6 . 2.1377(17) yes
P1 C4 . 1.829(3) ?
P1 C5 . 1.808(3) ?
P1 C11 . 1.807(3) ?
P2 C17 . 1.833(3) ?
P2 C18 . 1.803(3) ?
P2 C24 . 1.800(3) ?
O1 N2 . 1.221(4) ?
O2 N2 . 1.248(3) ?
O3 N2 . 1.301(3) ?
O4 N3 . 1.231(3) ?
O5 N3 . 1.228(3) ?
O6 N3 . 1.320(3) ?
N1 C2 . 1.426(3) ?
N1 C4 . 1.454(4) ?
N1 C17 . 1.441(3) ?
C1 C2 . 1.396(4) ?
C1 C3 3_795 1.373(4) ?
C1 H1A . 0.9300 ?
C2 C3 . 1.381(4) ?
C3 C1 3_795 1.373(4) ?
C3 H3A . 0.9300 ?
C4 H4A . 0.9700 ?
C4 H4B . 0.9700 ?
C5 C6 . 1.386(4) ?
C5 C10 . 1.396(4) ?
C6 C7 . 1.384(4) ?
C6 H6A . 0.9300 ?
C7 C8 . 1.354(4) ?
C7 H7A . 0.9300 ?
C8 C9 . 1.371(4) ?
C8 H8A . 0.9300 ?
C9 C10 . 1.372(4) ?
C9 H9A . 0.9300 ?
C10 H10A . 0.9300 ?
C11 C12 . 1.375(4) ?
C11 C16 . 1.388(4) ?
C12 C13 . 1.378(4) ?
C12 H12A . 0.9300 ?
C13 C14 . 1.338(5) ?
C13 H13A . 0.9300 ?
C14 C15 . 1.385(5) ?
C14 H14A . 0.9300 ?
C15 C16 . 1.372(5) ?
C15 H15A . 0.9300 ?
C16 H16A . 0.9300 ?
C17 H17A . 0.9700 ?
C17 H17B . 0.9700 ?
C18 C19 . 1.389(4) ?
C18 C23 . 1.387(4) ?
C19 C20 . 1.375(4) ?
C19 H19A . 0.9300 ?
C20 C21 . 1.378(4) ?
C20 H20A . 0.9300 ?
C21 C22 . 1.376(4) ?
C21 H21A . 0.9300 ?
C22 C23 . 1.373(4) ?
C22 H22A . 0.9300 ?
C23 H23A . 0.9300 ?
C24 C25 . 1.381(4) ?
C24 C29 . 1.391(4) ?
C25 C26 . 1.370(4) ?
C25 H25A . 0.9300 ?
C26 C27 . 1.376(5) ?
C26 H26A . 0.9300 ?
C27 C28 . 1.360(5) ?
C27 H27A . 0.9300 ?
C28 C29 . 1.387(4) ?
C28 H28A . 0.9300 ?
C29 H29A . 0.9300 ?

loop_
_geom_hbond_atom_site_label_D
_geom_hbond_atom_site_label_H
_geom_hbond_atom_site_label_A
_geom_hbond_site_symmetry_A
_geom_hbond_distance_DH
_geom_hbond_distance_HA
_geom_hbond_distance_DA
_geom_hbond_angle_DHA
_geom_hbond_publ_flag
C4 H4B O5 1_455 0.97 2.31 3.248(3) 163.00 yes
